data_2202605
loop_
_publ_author_name
'Krivokapi\'c, Alexander'
'Wilson, Craig J.'
'Watkin, David J.'
'Anderson, Harry L.'

_publ_section_title
;
 <i>N,N</i>'-Bis(4-iodophenyl)diazene <i>N</i>-oxide
;
_journal_issue 7
_journal_name_full 'Acta Crystallographica Section E'
_journal_page_first o1022
_journal_page_last o1024
_journal_paper_doi 10.1107/S1600536803013618
_journal_volume 59
_journal_year 2003
_chemical_formula_iupac 'C12 H8 I2 N2 O1'
_chemical_formula_moiety 'C12 H8 I2 N2 O1'
_chemical_formula_sum 'C12 H8 I2 N2 O'
_chemical_formula_weight 450.02
_chemical_name_systematic
;
?
;
_space_group_IT_number 45
_symmetry_cell_setting orthorhombic
_symmetry_space_group_name_Hall 'I -2a 2'
_symmetry_space_group_name_H-M 'I 2 c b'
_atom_sites_solution_hydrogens geom
_atom_sites_solution_primary direct
_cell_angle_alpha 90
_cell_angle_beta 90
_cell_angle_gamma 90
_cell_formula_units_Z 8
_cell_length_a 6.01190(10)
_cell_length_b 7.2082(2)
_cell_length_c 59.0233(18)
_cell_measurement_reflns_used 1542
_cell_measurement_temperature 150
_cell_measurement_theta_max 27
_cell_measurement_theta_min 1
_cell_volume 2557.77(11)
_computing_cell_refinement
;
DENZO and SCALEPACK
;
_computing_data_collection
;
COLLECT (Nonius BV, 1997--2001)
;
_computing_data_reduction
;
DENZO and SCALEPACK (Otwinowski & Minor, 1996)
;
_computing_molecular_graphics
;
CAMERON
;
_computing_publication_material
;
CRYSTALS
;
_computing_structure_refinement
;
CRYSTALS (Watkin et al., 2001)
;
_computing_structure_solution
;
SIR92 (Altomare et al., 1994)
;
_diffrn_ambient_temperature 150
_diffrn_measured_fraction_theta_full 0.972
_diffrn_measured_fraction_theta_max 0.965
_diffrn_measurement_device_type
;
Nonius KappaCCD
;
_diffrn_measurement_method \w
_diffrn_radiation_monochromator graphite
_diffrn_radiation_type 'Mo K\a'
_diffrn_radiation_wavelength 0.71073
_diffrn_reflns_av_R_equivalents 0.00
_diffrn_reflns_limit_h_max 7
_diffrn_reflns_limit_h_min -7
_diffrn_reflns_limit_k_max 9
_diffrn_reflns_limit_k_min -9
_diffrn_reflns_limit_l_max 75
_diffrn_reflns_limit_l_min -74
_diffrn_reflns_number 2815
_diffrn_reflns_theta_full 26.250
_diffrn_reflns_theta_max 27.487
_diffrn_reflns_theta_min 1.380
_diffrn_standards_decay_% 0.00
_diffrn_standards_interval_count 0
_diffrn_standards_interval_time 0
_diffrn_standards_number 0
_exptl_absorpt_coefficient_mu 4.903
_exptl_absorpt_correction_T_max 0.95
_exptl_absorpt_correction_T_min 0.39
_exptl_absorpt_correction_type multi-scan
_exptl_absorpt_process_details
;
(DENZO and SCALEPACK; Otwinowski & Minor, 1996)
;
_exptl_crystal_colour white
_exptl_crystal_density_diffrn 2.337
_exptl_crystal_description plate
_exptl_crystal_F_000 1663.999
_exptl_crystal_size_max 0.20
_exptl_crystal_size_mid 0.19
_exptl_crystal_size_min 0.01
_refine_diff_density_max 1.78
_refine_diff_density_min -1.70
_refine_ls_abs_structure_details 'Flack & Bernadinelli (1999, 2000), 1226 Friedel-pairs'
_refine_ls_abs_structure_Flack 0.46(9)
_refine_ls_extinction_method None
_refine_ls_goodness_of_fit_ref 0.9842
_refine_ls_hydrogen_treatment noref
_refine_ls_matrix_type full
_refine_ls_number_parameters 296
_refine_ls_number_reflns 2681
_refine_ls_R_factor_all 0.0550
_refine_ls_R_factor_gt 0.0550
_refine_ls_shift/su_max 0.002613
_refine_ls_structure_factor_coef Fsqd
_refine_ls_weighting_details
;
W = q/[\s^2(F) + [P(1)p]^2 + P(2)p + P(4)+P(5)Sin\q]
;
_refine_ls_weighting_scheme calc
_refine_ls_wR_factor_all 0.1052
_refine_ls_wR_factor_gt 0.1052
_refine_ls_wR_factor_ref 0.1052
_reflns_number_gt 2681
_reflns_number_total 2682
_reflns_threshold_expression I>-10.00u(I)
_cod_data_source_file dn6079.cif
_cod_data_source_block I
_cod_depositor_comments
;
The following automatic conversions were performed:
'_symmetry_cell_setting' value 'Orthorhombic' changed to 'orthorhombic'
according to '/home/saulius/struct/CIF-dictionaries/cif_core.dic'
dictionary named 'cif_core.dic' version 2.4.1 from 2010-06-29.

Automatic conversion script
Id: cif_fix_enum 1527 2010-12-29 10:47:43Z saulius 

The following automatic conversions were performed:

'_symmetry_cell_setting' value 'Orthorhombic' changed to
'orthorhombic' according to
/home/saulius/struct/CIF-dictionaries/cif_core.dic dictionary named
'cif_core.dic' version 2.4.1 from 2010-06-29.

Automatic conversion script
Id: cif_fix_values 1715 2011-07-08 13:25:40Z adriana 
;
_cod_original_formula_sum 'C12 H8 I2 N2 O1'
_cod_database_code 2202605
_cod_database_fobs_code 2202605

loop_
_symmetry_equiv_pos_as_xyz
x,y,z
x+1/2,y+1/2,z+1/2
x,-y,-z
x+1/2,-y+1/2,-z+1/2
x,-y+1/2,z+1/2
x+1/2,-y+1,z+1
x,y+1/2,-z+1/2
x+1/2,y+1,-z+1

loop_
_atom_site_label
_atom_site_fract_x
_atom_site_fract_y
_atom_site_fract_z
_atom_site_U_iso_or_equiv
_atom_site_adp_type
_atom_site_occupancy
_atom_site_type_symbol
I1 0.7945(13) 0.2264(4) 0.52342(8) 0.0512 Uani 0.802(8) I
I2 -0.1290(10) 0.2883(2) 0.72751(4) 0.0371 Uani 0.802(8) I
C1 0.6587(16) 0.2379(9) 0.55608(12) 0.0312 Uani 0.802(8) C
C2 0.7826(16) 0.1710(9) 0.57436(14) 0.0348 Uani 0.802(8) C
C3 0.6882(14) 0.1798(8) 0.59614(12) 0.0348 Uani 0.802(8) C
C4 0.4740(12) 0.2548(8) 0.59870(9) 0.0280 Uani 0.802(8) C
C5 0.3592(14) 0.3208(8) 0.58020(12) 0.0324 Uani 0.802(8) C
C6 0.4471(16) 0.3125(9) 0.55870(13) 0.0368 Uani 0.802(8) C
C7 0.0589(16) 0.2680(8) 0.69762(12) 0.0291 Uani 0.802(8) C
C8 0.2717(16) 0.1925(9) 0.69799(14) 0.0355 Uani 0.802(8) C
C9 0.3930(15) 0.1755(9) 0.67824(13) 0.0391 Uani 0.802(8) C
C10 0.3040(11) 0.2337(7) 0.65805(9) 0.0331 Uani 0.802(8) C
C11 0.0894(14) 0.3111(8) 0.65727(12) 0.0352 Uani 0.802(8) C
C12 -0.0342(16) 0.3277(9) 0.67726(14) 0.0304 Uani 0.802(8) C
N1 0.3773(16) 0.2668(8) 0.62055(11) 0.0344 Uani 0.802(8) N
N2 0.4321(12) 0.2134(9) 0.63721(12) 0.0364 Uani 0.802(8) N
O1 0.6288(13) 0.1353(9) 0.64031(12) 0.0506 Uani 0.802(8) O
I201 0.826(3) 0.2238(17) 0.5215(4) 0.0512 Uani 0.198(8) I
I202 -0.0814(19) 0.2800(10) 0.72716(19) 0.0371 Uani 0.198(8) I
O201 0.096(3) 0.3700(17) 0.6112(5) 0.0419 Uani 0.198(8) O
N201 0.296(3) 0.2953(17) 0.6130(3) 0.0391 Uani 0.198(8) N
N202 0.344(4) 0.255(2) 0.6301(3) 0.0402 Uani 0.198(8) N
C201 0.650(5) 0.248(2) 0.5519(4) 0.0333 Uani 0.198(8) C
C202 0.749(4) 0.187(2) 0.5719(5) 0.0342 Uani 0.198(8) C
C203 0.630(3) 0.2030(14) 0.5921(4) 0.0342 Uani 0.198(8) C
C204 0.418(3) 0.2796(13) 0.5921(3) 0.0336 Uani 0.198(8) C
C205 0.322(4) 0.3405(16) 0.5720(3) 0.0372 Uani 0.198(8) C
C206 0.438(5) 0.325(2) 0.5517(3) 0.0370 Uani 0.198(8) C
C207 0.059(3) 0.2724(15) 0.6949(3) 0.0292 Uani 0.198(8) C
C208 0.271(3) 0.1994(15) 0.6922(3) 0.0336 Uani 0.198(8) C
C209 0.364(3) 0.1938(15) 0.6707(3) 0.0327 Uani 0.198(8) C
C210 0.246(3) 0.2607(15) 0.6522(3) 0.0364 Uani 0.198(8) C
C211 0.032(3) 0.3341(15) 0.6550(3) 0.0327 Uani 0.198(8) C
C212 -0.063(4) 0.3400(16) 0.6766(4) 0.0307 Uani 0.198(8) C
H101 0.5458 0.1208 0.6786 0.0469 Uiso 0.802(8) H
H102 0.3375 0.1503 0.7127 0.0426 Uiso 0.802(8) H
H104 -0.1874 0.3817 0.6769 0.0365 Uiso 0.802(8) H
H105 0.0256 0.3540 0.6425 0.0422 Uiso 0.802(8) H
H2101 0.5164 0.1415 0.6685 0.0392 Uiso 0.198(8) H
H2102 0.3554 0.1515 0.7056 0.0403 Uiso 0.198(8) H
H2104 -0.2152 0.3920 0.6788 0.0368 Uiso 0.198(8) H
H2105 -0.0519 0.3820 0.6416 0.0393 Uiso 0.198(8) H
H2041 0.6983 0.1597 0.6066 0.0411 Uiso 0.198(8) H
H2042 0.9016 0.1318 0.5717 0.0411 Uiso 0.198(8) H
H2044 0.3697 0.3686 0.5371 0.0444 Uiso 0.198(8) H
H2045 0.1692 0.3955 0.5721 0.0446 Uiso 0.198(8) H
H41 0.7724 0.1334 0.6096 0.0418 Uiso 0.802(8) H
H42 0.9347 0.1182 0.5720 0.0418 Uiso 0.802(8) H
H44 0.3612 0.3588 0.5453 0.0442 Uiso 0.802(8) H
H45 0.2083 0.3761 0.5824 0.0389 Uiso 0.802(8) H

loop_
_atom_site_aniso_label
_atom_site_aniso_U_11
_atom_site_aniso_U_22
_atom_site_aniso_U_33
_atom_site_aniso_U_12
_atom_site_aniso_U_13
_atom_site_aniso_U_23
I1 0.0700(16) 0.0544(4) 0.0290(10) -0.0077(7) 0.0141(7) -0.0057(3)
I2 0.0341(12) 0.0453(3) 0.0320(3) -0.0011(5) 0.0050(6) -0.0012(3)
C1 0.042(4) 0.030(4) 0.021(4) -0.001(3) -0.007(4) 0.004(3)
C2 0.035(4) 0.028(4) 0.041(4) 0.009(4) -0.006(4) 0.000(3)
C3 0.043(5) 0.028(4) 0.034(4) 0.007(4) -0.010(4) 0.008(3)
C4 0.034(4) 0.025(4) 0.025(4) -0.002(3) 0.006(3) 0.007(3)
C5 0.030(4) 0.034(4) 0.034(4) 0.008(4) -0.004(4) 0.006(3)
C6 0.041(4) 0.040(5) 0.030(5) 0.001(4) -0.003(4) 0.015(4)
C7 0.031(4) 0.029(4) 0.027(4) -0.001(3) 0.006(3) 0.000(3)
C8 0.030(4) 0.035(4) 0.042(5) 0.004(4) 0.010(4) 0.009(3)
C9 0.043(5) 0.029(4) 0.045(4) 0.002(4) 0.006(4) 0.011(4)
C10 0.034(4) 0.028(4) 0.037(4) -0.001(3) 0.004(3) 0.000(3)
C11 0.046(5) 0.027(4) 0.033(4) 0.001(4) -0.003(4) 0.006(4)
C12 0.027(4) 0.024(4) 0.040(4) 0.005(3) -0.002(3) -0.001(3)
N1 0.037(4) 0.038(4) 0.028(3) -0.011(4) 0.011(3) -0.008(3)
N2 0.038(4) 0.033(3) 0.038(3) 0.005(3) 0.008(3) -0.001(3)
O1 0.048(4) 0.063(5) 0.040(4) 0.027(4) 0.003(3) -0.001(3)
I201 0.0700(16) 0.0544(4) 0.0290(10) -0.0077(7) 0.0141(7) -0.0057(3)
I202 0.0341(12) 0.0453(3) 0.0320(3) -0.0011(5) 0.0050(6) -0.0012(3)
O201 0.050(9) 0.040(10) 0.032(9) 0.008(8) 0.007(8) -0.002(8)
N201 0.046(6) 0.037(6) 0.034(5) 0.004(5) 0.012(5) 0.001(5)
N202 0.042(6) 0.040(6) 0.039(6) 0.009(5) 0.006(5) -0.007(6)
C201 0.043(7) 0.033(7) 0.024(6) 0.001(6) -0.010(6) 0.003(6)
C202 0.040(7) 0.028(7) 0.034(6) 0.007(6) -0.008(6) 0.003(6)
C203 0.047(7) 0.027(7) 0.029(7) 0.005(7) -0.011(6) 0.015(7)
C204 0.041(6) 0.031(6) 0.028(6) 0.004(5) 0.004(5) 0.005(6)
C205 0.041(8) 0.035(7) 0.036(6) 0.007(7) -0.001(6) 0.016(7)
C206 0.043(7) 0.038(7) 0.030(6) 0.002(7) -0.004(7) 0.015(7)
C207 0.031(6) 0.027(7) 0.029(5) -0.001(6) 0.008(6) 0.007(6)
C208 0.031(7) 0.029(7) 0.041(6) 0.001(7) 0.015(7) 0.014(7)
C209 0.040(10) 0.020(10) 0.035(8) 0.000(10) 0.016(8) 0.017(9)
C210 0.039(5) 0.029(5) 0.041(5) 0.003(5) 0.006(4) 0.006(5)
C211 0.042(7) 0.022(7) 0.034(7) 0.002(6) -0.002(6) 0.002(7)
C212 0.029(6) 0.026(7) 0.037(6) 0.005(6) -0.001(6) 0.003(6)

loop_
_atom_type_symbol
_atom_type_scat_dispersion_real
_atom_type_scat_dispersion_imag
_atom_type_scat_source
'C ' 0.0033 0.0016 International_Tables_Vol_IV_Table_2.2B
'H ' 0.0000 0.0000 International_Tables_Vol_IV_Table_2.2B
'N ' 0.0061 0.0033 International_Tables_Vol_IV_Table_2.2B
'O ' 0.0106 0.0060 International_Tables_Vol_IV_Table_2.2B
'I ' -0.7260 1.8120 International_Tables_Vol_IV_Table_2.2B

loop_
_geom_angle_atom_site_label_1
_geom_angle_atom_site_label_2
_geom_angle_atom_site_label_3
_geom_angle
_geom_angle_publ_flag
I1 C1 C2 119.3(6) yes
I1 C1 C6 118.3(6) yes
C2 C1 C6 122.4(7) yes
C1 C2 C3 118.4(7) yes
C1 C2 H42 120.803 no
C3 C2 H42 120.803 no
C2 C3 C4 119.0(5) yes
C2 C3 H41 120.488 no
C4 C3 H41 120.488 no
C3 C4 C5 120.49(13) yes
C3 C4 N1 119.81(9) yes
C5 C4 N1 119.69(9) yes
C4 C5 C6 121.6(5) yes
C4 C5 H45 119.197 no
C6 C5 H45 119.197 no
C1 C6 C5 118.1(7) yes
C1 C6 H44 120.954 no
C5 C6 H44 120.954 no
I2 C7 C8 120.6(6) yes
I2 C7 C12 119.2(6) yes
C8 C7 C12 120.2(7) yes
C7 C8 C9 120.5(7) yes
C7 C8 H102 119.748 no
C9 C8 H102 119.748 no
C8 C9 C10 120.0(6) yes
C8 C9 H101 119.985 no
C10 C9 H101 119.985 no
C9 C10 C11 120.50(13) yes
C9 C10 N2 119.73(9) yes
C11 C10 N2 119.77(9) yes
C10 C11 C12 119.6(5) yes
C10 C11 H105 120.216 no
C12 C11 H105 120.216 no
C7 C12 C11 119.2(7) yes
C7 C12 H104 120.420 no
C11 C12 H104 120.419 no
C4 N1 N2 131.7(7) yes
C10 N2 N1 123.9(6) yes
C10 N2 O1 113.4(5) yes
N1 N2 O1 122.5(8) yes
O201 N201 N202 115.(3) yes
O201 N201 C204 115.1(17) yes
N202 N201 C204 129.8(18) yes
N201 N202 C210 136.8(19) yes
I201 C201 C202 119.(2) yes
I201 C201 C206 119.(2) yes
C202 C201 C206 121.8(13) yes
C201 C202 C203 118.7(12) yes
C201 C202 H2042 120.639 no
C203 C202 H2042 120.639 no
C202 C203 C204 120.0(8) yes
C202 C203 H2041 119.986 no
C204 C203 H2041 119.986 no
N201 C204 C203 119.80(10) yes
N201 C204 C205 119.80(10) yes
C203 C204 C205 120.49(14) yes
C204 C205 C206 120.2(8) yes
C204 C205 H2045 119.900 no
C206 C205 H2045 119.900 no
C201 C206 C205 118.8(12) yes
C201 C206 H2044 120.614 no
C205 C206 H2044 120.614 no
I202 C207 C208 119.1(11) yes
I202 C207 C212 119.3(11) yes
C208 C207 C212 121.6(13) yes
C207 C208 C209 119.1(12) yes
C207 C208 H2102 120.459 no
C209 C208 H2102 120.459 no
C208 C209 C210 120.2(8) yes
C208 C209 H2101 119.911 no
C210 C209 H2101 119.911 no
N202 C210 C209 119.70(10) yes
N202 C210 C211 119.80(10) yes
C209 C210 C211 120.49(14) yes
C210 C211 C212 119.7(8) yes
C210 C211 H2105 120.132 no
C212 C211 H2105 120.132 no
C207 C212 C211 118.9(12) yes
C207 C212 H2104 120.545 no
C211 C212 H2104 120.545 no
C212 H104 H2104 150.465 no
C211 H105 H2105 102.986 no

loop_
_geom_bond_atom_site_label_1
_geom_bond_atom_site_label_2
_geom_bond_site_symmetry_1
_geom_bond_site_symmetry_2
_geom_bond_distance
_geom_bond_publ_flag
I1 C1 . . 2.095(6) yes
I2 C7 . . 2.098(6) yes
C1 C2 . . 1.397(7) yes
C1 C6 . . 1.390(8) yes
C2 C3 . . 1.407(8) yes
C2 H42 . . 1.000 no
C3 C4 . . 1.405(7) yes
C3 H41 . . 1.000 no
C4 C5 . . 1.377(7) yes
C4 N1 . . 1.417(6) yes
C5 C6 . . 1.376(7) yes
C5 H45 . . 1.000 no
C6 H44 . . 1.000 no
C7 C8 . . 1.391(8) yes
C7 C12 . . 1.394(8) yes
C8 C9 . . 1.380(8) yes
C8 H102 . . 1.000 no
C9 C10 . . 1.372(7) yes
C9 H101 . . 1.000 no
C10 C11 . . 1.406(7) yes
C10 N2 . . 1.459(7) yes
C11 C12 . . 1.400(7) yes
C11 H105 . . 1.000 no
C12 H104 . . 1.000 no
N2 O1 . . 1.322(7) yes
I201 C201 . . 2.088(9) yes
I202 C207 . . 2.083(9) yes
O201 N201 . . 1.321(9) yes
N201 N202 . . 1.090(9) yes
N201 C204 . . 1.438(9) yes
N202 C210 . . 1.433(9) yes
C201 C202 . . 1.391(9) yes
C201 C206 . . 1.393(9) yes
C202 C203 . . 1.396(9) yes
C202 H2042 . . 1.000 no
C203 C204 . . 1.393(9) yes
C203 H2041 . . 1.000 no
C204 C205 . . 1.389(9) yes
C205 C206 . . 1.392(9) yes
C205 H2045 . . 1.000 no
C206 H2044 . . 1.000 no
C207 C208 . . 1.389(9) yes
C207 C212 . . 1.392(9) yes
C208 C209 . . 1.387(9) yes
C208 H2102 . . 1.000 no
C209 C210 . . 1.387(9) yes
C209 H2101 . . 1.000 no
C210 C211 . . 1.398(9) yes
C211 C212 . . 1.393(9) yes
C211 H2105 . . 1.000 no
C212 H2104 . . 1.000 no
H101 H2101 . . 0.642 no
H102 H2102 . . 0.433 no
H104 H2104 . . 0.213 no
H105 H2105 . . 0.510 no
